data_1550773
loop_
_publ_author_name
'Lin, Shengjia'
'Wang, Lucia'
'Aminoleslami, Negin'
'Lao, Yanting'
'Yagel, Chelsea'
'Sharma, Abhishek'

_publ_section_title
;
 A Modular and Concise Approach to MIDA Acylboronates via Chemoselective
 Oxidation of Unsymmetrical Geminal Diborylalkanes: Unlocking Access to a
 Novel Class of Acylborons
;
_journal_name_full 'Chemical Science'
_journal_paper_doi 10.1039/C9SC00378A
_journal_year 2019
_chemical_formula_moiety 'C14 H22 B N O5'
_chemical_formula_sum 'C14 H22 B N O5'
_chemical_formula_weight 295.13
_space_group_crystal_system monoclinic
_space_group_IT_number 14
_space_group_name_Hall '-P 2ybc'
_space_group_name_H-M_alt 'P 1 21/c 1'
_symmetry_space_group_name_Hall '-P 2ybc'
_symmetry_space_group_name_H-M 'P 1 21/c 1'
_atom_sites_solution_hydrogens geom
_audit_creation_date 2018-08-29
_audit_creation_method
;
Olex2 1.2
(compiled 2018.05.29 svn.r3510 for OlexSys, GUI svn.r5506)
;
_audit_update_record
;
2018-11-21 deposited with the CCDC.    2019-03-20 downloaded from the CCDC.
;
_cell_angle_alpha 90
_cell_angle_beta 110.597(5)
_cell_angle_gamma 90
_cell_formula_units_Z 12
_cell_length_a 24.3090(11)
_cell_length_b 6.3645(2)
_cell_length_c 31.2582(14)
_cell_measurement_reflns_used 4160
_cell_measurement_temperature 100.00(10)
_cell_measurement_theta_max 72.0580
_cell_measurement_theta_min 3.8600
_cell_volume 4527.0(4)
_computing_cell_refinement 'CrysAlisPro 1.171.38.46 (Rigaku OD, 2015)'
_computing_data_collection 'CrysAlisPro 1.171.38.46 (Rigaku OD, 2015)'
_computing_data_reduction 'CrysAlisPro 1.171.38.46 (Rigaku OD, 2015)'
_computing_molecular_graphics 'Olex2 (Dolomanov et al., 2009)'
_computing_publication_material 'Olex2 (Dolomanov et al., 2009)'
_computing_structure_refinement 'SHELXL-2018/3 (Sheldrick, 2018)'
_diffrn_ambient_environment N~2~
_diffrn_ambient_temperature 100.00(10)
_diffrn_detector 'CCD plate'
_diffrn_detector_area_resol_mean 8.0549
_diffrn_detector_type EosS2
_diffrn_measured_fraction_theta_full 1.000
_diffrn_measured_fraction_theta_max 0.987
_diffrn_measurement_details
;
List of Runs (angles in degrees, time in seconds):

  # Type    Start    End  Width  t~exp~   \w     \q     \k     \f   Frames
#--------------------------------------------------------------------------
  1  \w     22.00  74.00   1.00    6.00    --   37.70 -99.00-150.00   52
  2  \w      6.00  33.00   1.00    6.00    --   37.70 -57.00  60.00   27
  3  \w    -59.00  32.00   1.00    6.00    --  -34.58  19.00-120.00   91
  4  \w    -64.00  35.00   1.00    6.00    --  -34.58  19.00 150.00   99
  5  \w     76.00 110.00   1.00    6.00    --   37.70 178.00-150.00   34
  6  \w    -51.00 -16.00   1.00    6.00    --  -37.78  37.00  60.00   35
  7  \w     -6.00  31.00   1.00    6.00    --  -37.78  37.00  60.00   37
  8  \w   -109.00 -82.00   1.00    6.00    --  -37.78-178.00-180.00   27
  9  \w     43.00 120.00   1.00   30.00    --  111.00 -45.00   0.00   77
 10  \w     73.00 178.00   1.00   30.00    --  111.00  15.00 -90.00  105
 11  \w     58.00 108.00   1.00   30.00    --  111.00 -94.00 -90.00   50
 12  \w    115.00 174.00   1.00   30.00    --  111.00 111.00  90.00   59
 13  \w     79.00 129.00   1.00   30.00    --  111.00 -61.00 -90.00   50
 14  \w     42.00 107.00   1.00   30.00    --  111.00 -94.00   0.00   65
 15  \w     44.00 125.00   1.00   30.00    --  111.00 -15.00-120.00   81
 16  \w    -53.00 -21.00   1.00    6.00    --  -37.78 -57.00 120.00   32
 17  \w    -88.00 -61.00   1.00    6.00    --  -37.78 -57.00 120.00   27
 18  \w    -69.00 -22.00   1.00    6.00    --  -37.78 -57.00-150.00   47
 19  \w   -104.00 -77.00   1.00    6.00    --  -37.78 -57.00-150.00   27
 20  \w    -97.00 -34.00   1.00    6.00    --  -37.78 178.00-150.00   63
 21  \w      1.00  68.00   1.00    6.00    --   37.78 -99.00  30.00   67
 22  \w    136.00 176.00   1.00   30.00    --  111.00  45.00-180.00   40
 23  \w     95.00 122.00   1.00   30.00    --  111.00 -45.00-180.00   27
 24  \w     51.00 129.00   1.00   30.00    --  111.00 -61.00 120.00   78
 25  \w     71.00 115.00   1.00   30.00    --  111.00-111.00  90.00   44
 26  \w     66.00  93.00   1.00   30.00    --  111.00 -45.00-180.00   27
 27  \w     48.00 132.00   1.00   30.00    --  111.00 -30.00  60.00   84
 28  \w     94.00 108.00   1.00   30.00    --  111.00  61.00  60.00   14
;
_diffrn_measurement_device 'four-circle diffractometer'
_diffrn_measurement_device_type 'SuperNova, Dual, Cu at zero, EosS2'
_diffrn_measurement_method '\w scans'
_diffrn_orient_matrix_type 'CrysAlisPro convention (1999,Acta A55,543-557)'
_diffrn_orient_matrix_UB_11 0.0607862000
_diffrn_orient_matrix_UB_12 0.0089107000
_diffrn_orient_matrix_UB_13 -0.0049515000
_diffrn_orient_matrix_UB_21 -0.0295666000
_diffrn_orient_matrix_UB_22 -0.0109677000
_diffrn_orient_matrix_UB_23 -0.0523937000
_diffrn_orient_matrix_UB_31 -0.0035520000
_diffrn_orient_matrix_UB_32 0.2416360000
_diffrn_orient_matrix_UB_33 -0.0021720000
_diffrn_radiation_monochromator mirror
_diffrn_radiation_probe x-ray
_diffrn_radiation_type CuK\a
_diffrn_radiation_wavelength 1.54184
_diffrn_reflns_av_R_equivalents 0.0748
_diffrn_reflns_av_unetI/netI 0.0796
_diffrn_reflns_Laue_measured_fraction_full 1.000
_diffrn_reflns_Laue_measured_fraction_max 0.987
_diffrn_reflns_limit_h_max 29
_diffrn_reflns_limit_h_min -29
_diffrn_reflns_limit_k_max 7
_diffrn_reflns_limit_k_min -5
_diffrn_reflns_limit_l_max 35
_diffrn_reflns_limit_l_min -38
_diffrn_reflns_number 29418
_diffrn_reflns_point_group_measured_fraction_full 1.000
_diffrn_reflns_point_group_measured_fraction_max 0.987
_diffrn_reflns_theta_full 67.684
_diffrn_reflns_theta_max 72.785
_diffrn_reflns_theta_min 3.885
_diffrn_source 'micro-focus sealed X-ray tube'
_diffrn_source_type 'SuperNova (Cu) X-ray Source'
_exptl_absorpt_coefficient_mu 0.797
_exptl_absorpt_correction_T_max 1.000
_exptl_absorpt_correction_T_min 0.714
_exptl_absorpt_correction_type gaussian
_exptl_absorpt_process_details
;
CrysAlisPro 1.171.38.46 (Rigaku Oxford Diffraction, 2015)
Numerical absorption correction based on gaussian integration over
            a multifaceted crystal model
Empirical absorption correction using spherical harmonics,
 implemented in SCALE3 ABSPACK scaling algorithm.
;
_exptl_crystal_colour colourless
_exptl_crystal_colour_primary colourless
_exptl_crystal_density_diffrn 1.299
_exptl_crystal_description needle
_exptl_crystal_F_000 1896
_exptl_crystal_size_max 0.327
_exptl_crystal_size_mid 0.036
_exptl_crystal_size_min 0.01
_refine_diff_density_max 0.262
_refine_diff_density_min -0.290
_refine_diff_density_rms 0.054
_refine_ls_extinction_method none
_refine_ls_goodness_of_fit_ref 1.029
_refine_ls_hydrogen_treatment constr
_refine_ls_matrix_type full
_refine_ls_number_parameters 571
_refine_ls_number_reflns 8883
_refine_ls_number_restraints 0
_refine_ls_restrained_S_all 1.029
_refine_ls_R_factor_all 0.0909
_refine_ls_R_factor_gt 0.0510
_refine_ls_shift/su_max 0.000
_refine_ls_shift/su_mean 0.000
_refine_ls_structure_factor_coef Fsqd
_refine_ls_weighting_details 'w=1/[\s^2^(Fo^2^)+(0.0402P)^2^+0.1628P] where P=(Fo^2^+2Fc^2^)/3'
_refine_ls_weighting_scheme calc
_refine_ls_wR_factor_gt 0.1042
_refine_ls_wR_factor_ref 0.1203
_reflns_Friedel_coverage 0.000
_reflns_number_gt 5897
_reflns_number_total 8883
_reflns_threshold_expression 'I > 2\s(I)'
_cod_data_source_file c9sc00378a2.cif
_cod_data_source_block lucia2
_cod_database_code 1550773
_shelx_shelxl_version_number 2018/3
_chemical_oxdiff_formula 'c14 h22 b n o5'
_shelx_space_group_comment
;
The symmetry employed for this shelxl refinement is uniquely defined
by the following loop, which should always be used as a source of
symmetry information in preference to the above space-group names.
They are only intended as comments.
;
_reflns_odcompleteness_completeness 97.16
_reflns_odcompleteness_iscentric 1
_reflns_odcompleteness_theta 73.59
_olex2_refinement_description
;
1. Fixed Uiso
 At 1.2 times of:
  All C(H) groups, All C(H,H) groups
 At 1.5 times of:
  All C(H,H,H) groups
2.a Ternary CH refined with riding coordinates:
 C5(H5), C5(H5), C5(H5)
2.b Secondary CH2 refined with riding coordinates:
 C3(H3A,H3B), C4(H4A,H4B), C6(H6A,H6B), C7(H7A,H7B), C8(H8A,H8B), C9(H9A,H9B),
 C10(H10A,H10B), C14(H14A,H14B), C18(H18A,H18B), C3(H3A,H3B), C4(H4A,H4B),
 C6(H6A,H6B), C7(H7A,H7B), C8(H8A,H8B), C9(H9A,H9B), C10(H10A,H10B), C14(H14A,
 H14B), C18(H18A,H18B), C3(H3A,H3B), C4(H4A,H4B), C6(H6A,H6B), C7(H7A,H7B),
 C8(H8A,H8B), C9(H9A,H9B), C10(H10A,H10B), C14(H14A,H14B), C18(H18A,H18B)
2.c Idealised Me refined as rotating group:
 C13(H13A,H13B,H13C), C13(H13A,H13B,H13C), C13(H13A,H13B,H13C)
;
_olex2_submission_special_instructions 'No special instructions were received'
_oxdiff_exptl_absorpt_empirical_details
;
Empirical correction (ABSPACK) includes:
- Absorption correction using spherical harmonics
- Frame scaling
;
_oxdiff_exptl_absorpt_empirical_full_max 1.932
_oxdiff_exptl_absorpt_empirical_full_min 0.772

loop_
_space_group_symop_operation_xyz
'x, y, z'
'-x, y+1/2, -z+1/2'
'-x, -y, -z'
'x, -y-1/2, z-1/2'

loop_
_atom_site_label
_atom_site_type_symbol
_atom_site_fract_x
_atom_site_fract_y
_atom_site_fract_z
_atom_site_U_iso_or_equiv
_atom_site_adp_type
_atom_site_occupancy
_atom_site_site_symmetry_order
_atom_site_calc_flag
_atom_site_refinement_flags_posn
C1_1 C 0.23656(11) 0.6685(3) 0.39047(8) 0.0180(5) Uani 1 1 d .
O2_1 O 0.23939(8) 0.7760(3) 0.35871(6) 0.0223(4) Uani 1 1 d .
C3_1 C 0.18674(11) 0.6955(4) 0.40828(9) 0.0214(5) Uani 1 1 d .
H3A_1 H 0.203185 0.694914 0.442101 0.026 Uiso 1 1 calc R
H3B_1 H 0.160135 0.572983 0.398504 0.026 Uiso 1 1 calc R
C4_1 C 0.15062(11) 0.8957(4) 0.39248(9) 0.0209(5) Uani 1 1 d .
H4A_1 H 0.177129 1.018626 0.401758 0.025 Uiso 1 1 calc R
H4B_1 H 0.133213 0.895249 0.358697 0.025 Uiso 1 1 calc R
C5_1 C 0.10132(11) 0.9200(4) 0.41195(9) 0.0193(5) Uani 1 1 d .
H5_1 H 0.118199 0.887347 0.445346 0.023 Uiso 1 1 calc R
C6_1 C 0.07818(12) 1.1459(4) 0.40695(10) 0.0265(6) Uani 1 1 d .
H6A_1 H 0.111052 1.242793 0.422342 0.032 Uiso 1 1 calc R
H6B_1 H 0.062152 1.183694 0.374140 0.032 Uiso 1 1 calc R
C7_1 C 0.03015(12) 1.1725(4) 0.42767(11) 0.0298(6) Uani 1 1 d .
H7A_1 H 0.047161 1.149011 0.461077 0.036 Uiso 1 1 calc R
H7B_1 H 0.014845 1.318048 0.422431 0.036 Uiso 1 1 calc R
C8_1 C -0.01985(11) 1.0196(4) 0.40676(10) 0.0275(6) Uani 1 1 d .
H8A_1 H -0.040136 1.055325 0.374155 0.033 Uiso 1 1 calc R
H8B_1 H -0.048627 1.033086 0.422484 0.033 Uiso 1 1 calc R
C9_1 C 0.00195(12) 0.7931(4) 0.41054(11) 0.0293(6) Uani 1 1 d .
H9A_1 H 0.017179 0.750465 0.443074 0.035 Uiso 1 1 calc R
H9B_1 H -0.031234 0.699227 0.394102 0.035 Uiso 1 1 calc R
C10_1 C 0.05043(11) 0.7695(4) 0.39039(10) 0.0252(5) Uani 1 1 d .
H10A_1 H 0.033756 0.795886 0.357069 0.030 Uiso 1 1 calc R
H10B_1 H 0.065335 0.623438 0.395034 0.030 Uiso 1 1 calc R
B11_1 B 0.28851(12) 0.5001(4) 0.41426(9) 0.0169(5) Uani 1 1 d .
N12_1 N 0.30297(9) 0.3389(3) 0.37916(7) 0.0157(4) Uani 1 1 d .
C13_1 C 0.25324(11) 0.2855(4) 0.33655(8) 0.0203(5) Uani 1 1 d .
H13A_1 H 0.239800 0.412797 0.318194 0.030 Uiso 1 1 calc GR
H13B_1 H 0.220845 0.226345 0.344465 0.030 Uiso 1 1 calc GR
H13C_1 H 0.266364 0.182190 0.318940 0.030 Uiso 1 1 calc GR
C14_1 C 0.35234(10) 0.4438(3) 0.36998(8) 0.0173(5) Uani 1 1 d .
H14A_1 H 0.337510 0.538561 0.343237 0.021 Uiso 1 1 calc R
H14B_1 H 0.379050 0.339046 0.364261 0.021 Uiso 1 1 calc R
C15_1 C 0.38324(11) 0.5665(3) 0.41303(8) 0.0182(5) Uani 1 1 d .
O16_1 O 0.43332(8) 0.6266(3) 0.42612(6) 0.0254(4) Uani 1 1 d .
O17_1 O 0.34579(7) 0.6041(2) 0.43521(6) 0.0190(3) Uani 1 1 d .
C18_1 C 0.32355(11) 0.1475(3) 0.40888(8) 0.0179(5) Uani 1 1 d .
H18A_1 H 0.366928 0.146592 0.423156 0.021 Uiso 1 1 calc R
H18B_1 H 0.310838 0.017493 0.390678 0.021 Uiso 1 1 calc R
C19_1 C 0.29532(11) 0.1635(4) 0.44515(8) 0.0189(5) Uani 1 1 d .
O20_1 O 0.29231(8) 0.0226(3) 0.46976(6) 0.0231(4) Uani 1 1 d .
O21_1 O 0.27496(8) 0.3579(2) 0.44633(6) 0.0190(3) Uani 1 1 d .
C1_2 C 0.28852(11) 0.7628(4) 0.24023(9) 0.0200(5) Uani 1 1 d .
O2_2 O 0.29309(8) 0.6345(3) 0.27069(6) 0.0280(4) Uani 1 1 d .
C3_2 C 0.23571(11) 0.7648(4) 0.19718(8) 0.0219(5) Uani 1 1 d .
H3A_2 H 0.248274 0.729290 0.171169 0.026 Uiso 1 1 calc R
H3B_2 H 0.219308 0.908829 0.192110 0.026 Uiso 1 1 calc R
C4_2 C 0.18729(11) 0.6124(4) 0.19749(9) 0.0238(5) Uani 1 1 d .
H4A_2 H 0.158198 0.600792 0.166097 0.029 Uiso 1 1 calc R
H4B_2 H 0.204749 0.471551 0.206699 0.029 Uiso 1 1 calc R
C5_2 C 0.15552(11) 0.6793(4) 0.22980(9) 0.0209(5) Uani 1 1 d .
H5_2 H 0.186061 0.721255 0.259514 0.025 Uiso 1 1 calc R
C6_2 C 0.11479(12) 0.8684(4) 0.21172(9) 0.0246(5) Uani 1 1 d .
H6A_2 H 0.138083 0.988521 0.207252 0.030 Uiso 1 1 calc R
H6B_2 H 0.084979 0.832550 0.181683 0.030 Uiso 1 1 calc R
C7_2 C 0.08396(13) 0.9322(4) 0.24454(10) 0.0285(6) Uani 1 1 d .
H7A_2 H 0.056181 1.048093 0.230870 0.034 Uiso 1 1 calc R
H7B_2 H 0.113469 0.984334 0.273318 0.034 Uiso 1 1 calc R
C8_2 C 0.05047(12) 0.7481(4) 0.25517(10) 0.0285(6) Uani 1 1 d .
H8A_2 H 0.017620 0.707640 0.227124 0.034 Uiso 1 1 calc R
H8B_2 H 0.033621 0.791993 0.278359 0.034 Uiso 1 1 calc R
C9_2 C 0.09075(12) 0.5587(4) 0.27304(9) 0.0266(5) Uani 1 1 d .
H9A_2 H 0.120996 0.593781 0.302927 0.032 Uiso 1 1 calc R
H9B_2 H 0.067433 0.438866 0.277606 0.032 Uiso 1 1 calc R
C10_2 C 0.12067(11) 0.4961(4) 0.23924(9) 0.0237(5) Uani 1 1 d .
H10A_2 H 0.090500 0.449952 0.210198 0.028 Uiso 1 1 calc R
H10B_2 H 0.147505 0.376482 0.251865 0.028 Uiso 1 1 calc R
B11_2 B 0.34280(12) 0.9212(4) 0.24798(10) 0.0185(5) Uani 1 1 d .
N12_2 N 0.40418(9) 0.7932(3) 0.25809(7) 0.0173(4) Uani 1 1 d .
C13_2 C 0.39811(11) 0.5841(3) 0.23518(8) 0.0201(5) Uani 1 1 d .
H13A_2 H 0.437177 0.523694 0.241101 0.030 Uiso 1 1 calc GR
H13B_2 H 0.378050 0.601456 0.202171 0.030 Uiso 1 1 calc GR
H13C_2 H 0.375120 0.490087 0.247221 0.030 Uiso 1 1 calc GR
C14_2 C 0.43697(11) 0.9429(4) 0.23869(9) 0.0209(5) Uani 1 1 d .
H14A_2 H 0.460884 0.864894 0.224068 0.025 Uiso 1 1 calc R
H14B_2 H 0.463382 1.033190 0.263100 0.025 Uiso 1 1 calc R
C15_2 C 0.39082(12) 1.0747(4) 0.20368(9) 0.0213(5) Uani 1 1 d .
O16_2 O 0.40031(9) 1.1853(3) 0.17582(7) 0.0290(4) Uani 1 1 d .
O17_2 O 0.33948(8) 1.0579(3) 0.20976(6) 0.0227(4) Uani 1 1 d .
C18_2 C 0.43044(11) 0.7805(3) 0.30899(8) 0.0177(5) Uani 1 1 d .
H18A_2 H 0.473501 0.801862 0.319655 0.021 Uiso 1 1 calc R
H18B_2 H 0.422210 0.642350 0.320025 0.021 Uiso 1 1 calc R
C19_2 C 0.40072(11) 0.9566(3) 0.32568(8) 0.0196(5) Uani 1 1 d .
O20_2 O 0.41561(9) 1.0129(3) 0.36494(6) 0.0266(4) Uani 1 1 d .
O21_2 O 0.35618(8) 1.0380(2) 0.29145(6) 0.0216(4) Uani 1 1 d .
C1_3 C 0.65528(11) 1.0668(4) 0.39760(8) 0.0185(5) Uani 1 1 d .
O2_3 O 0.66416(8) 1.2060(3) 0.37366(6) 0.0235(4) Uani 1 1 d .
C3_3 C 0.69908(11) 0.8953(4) 0.41793(9) 0.0208(5) Uani 1 1 d .
H3A_3 H 0.678284 0.758860 0.410787 0.025 Uiso 1 1 calc R
H3B_3 H 0.713926 0.911647 0.451580 0.025 Uiso 1 1 calc R
C4_3 C 0.75174(11) 0.8858(4) 0.40225(9) 0.0214(5) Uani 1 1 d .
H4A_3 H 0.776984 1.010094 0.414101 0.026 Uiso 1 1 calc R
H4B_3 H 0.737668 0.891335 0.368449 0.026 Uiso 1 1 calc R
C5_3 C 0.78830(11) 0.6860(4) 0.41860(8) 0.0197(5) Uani 1 1 d .
H5_3 H 0.761135 0.563082 0.408750 0.024 Uiso 1 1 calc R
C6_3 C 0.83517(11) 0.6636(4) 0.39654(9) 0.0216(5) Uani 1 1 d .
H6A_3 H 0.816061 0.666514 0.362863 0.026 Uiso 1 1 calc R
H6B_3 H 0.862669 0.783906 0.405677 0.026 Uiso 1 1 calc R
C7_3 C 0.86953(11) 0.4584(4) 0.41094(9) 0.0233(5) Uani 1 1 d .
H7A_3 H 0.842443 0.337697 0.400259 0.028 Uiso 1 1 calc R
H7B_3 H 0.899708 0.448796 0.396467 0.028 Uiso 1 1 calc R
C8_3 C 0.89914(12) 0.4478(4) 0.46272(9) 0.0281(6) Uani 1 1 d .
H8A_3 H 0.929263 0.559571 0.473066 0.034 Uiso 1 1 calc R
H8B_3 H 0.919071 0.310482 0.471446 0.034 Uiso 1 1 calc R
C9_3 C 0.85394(12) 0.4755(4) 0.48619(9) 0.0278(6) Uani 1 1 d .
H9A_3 H 0.874566 0.480858 0.519696 0.033 Uiso 1 1 calc R
H9B_3 H 0.827281 0.352598 0.479259 0.033 Uiso 1 1 calc R
C10_3 C 0.81775(12) 0.6753(4) 0.47063(9) 0.0249(5) Uani 1 1 d .
H10A_3 H 0.843643 0.799055 0.481349 0.030 Uiso 1 1 calc R
H10B_3 H 0.787164 0.681167 0.484756 0.030 Uiso 1 1 calc R
B11_3 B 0.59363(12) 1.0643(4) 0.40680(9) 0.0169(5) Uani 1 1 d .
N12_3 N 0.58163(9) 1.2710(3) 0.43331(7) 0.0158(4) Uani 1 1 d .
C13_3 C 0.63612(11) 1.3828(3) 0.46230(8) 0.0194(5) Uani 1 1 d .
H13A_3 H 0.658029 1.430740 0.443130 0.029 Uiso 1 1 calc GR
H13B_3 H 0.660674 1.286834 0.485793 0.029 Uiso 1 1 calc GR
H13C_3 H 0.625352 1.504226 0.476985 0.029 Uiso 1 1 calc GR
C14_3 C 0.54296(10) 1.4075(3) 0.39626(8) 0.0174(5) Uani 1 1 d .
H14A_3 H 0.565915 1.522092 0.389130 0.021 Uiso 1 1 calc R
H14B_3 H 0.511408 1.470157 0.405307 0.021 Uiso 1 1 calc R
C15_3 C 0.51738(10) 1.2638(3) 0.35553(8) 0.0170(5) Uani 1 1 d .
O16_3 O 0.47902(8) 1.3120(3) 0.31989(6) 0.0212(4) Uani 1 1 d .
O17_3 O 0.54372(7) 1.0784(2) 0.36263(6) 0.0191(3) Uani 1 1 d .
C18_3 C 0.55023(11) 1.1772(4) 0.46254(8) 0.0203(5) Uani 1 1 d .
H18A_3 H 0.507182 1.193861 0.447722 0.024 Uiso 1 1 calc R
H18B_3 H 0.562870 1.246241 0.492846 0.024 Uiso 1 1 calc R
C19_3 C 0.56686(11) 0.9466(4) 0.46743(8) 0.0198(5) Uani 1 1 d .
O20_3 O 0.56234(8) 0.8284(3) 0.49614(6) 0.0263(4) Uani 1 1 d .
O21_3 O 0.58801(8) 0.8893(2) 0.43495(6) 0.0199(3) Uani 1 1 d .

loop_
_atom_site_aniso_label
_atom_site_aniso_U_11
_atom_site_aniso_U_22
_atom_site_aniso_U_33
_atom_site_aniso_U_23
_atom_site_aniso_U_13
_atom_site_aniso_U_12
C1_1 0.0228(12) 0.0151(10) 0.0202(12) -0.0021(9) 0.0129(10) -0.0026(9)
O2_1 0.0254(9) 0.0203(8) 0.0257(9) 0.0018(7) 0.0147(8) 0.0002(7)
C3_1 0.0212(12) 0.0203(11) 0.0289(13) 0.0032(10) 0.0164(11) 0.0033(10)
C4_1 0.0216(13) 0.0173(11) 0.0285(13) 0.0009(10) 0.0146(11) 0.0032(9)
C5_1 0.0188(12) 0.0173(11) 0.0262(12) 0.0011(9) 0.0133(10) 0.0022(9)
C6_1 0.0249(13) 0.0179(12) 0.0418(16) -0.0001(11) 0.0180(12) 0.0016(10)
C7_1 0.0272(14) 0.0228(12) 0.0457(17) -0.0045(12) 0.0205(13) 0.0038(11)
C8_1 0.0178(12) 0.0289(13) 0.0392(15) -0.0001(12) 0.0141(11) 0.0046(10)
C9_1 0.0252(14) 0.0229(12) 0.0473(17) -0.0016(12) 0.0221(13) -0.0009(11)
C10_1 0.0225(13) 0.0214(12) 0.0370(15) -0.0042(11) 0.0170(11) 0.0004(10)
B11_1 0.0209(14) 0.0165(11) 0.0175(12) -0.0013(10) 0.0119(11) 0.0002(10)
N12_1 0.0189(10) 0.0149(9) 0.0173(9) 0.0007(7) 0.0113(8) -0.0005(7)
C13_1 0.0210(12) 0.0209(11) 0.0204(12) -0.0014(9) 0.0091(10) -0.0009(9)
C14_1 0.0189(12) 0.0180(10) 0.0193(11) 0.0005(9) 0.0121(9) -0.0017(9)
C15_1 0.0241(13) 0.0137(10) 0.0211(12) 0.0026(9) 0.0134(10) 0.0014(9)
O16_1 0.0207(9) 0.0259(9) 0.0323(10) -0.0010(8) 0.0128(8) -0.0029(7)
O17_1 0.0206(9) 0.0194(8) 0.0209(9) -0.0024(7) 0.0122(7) -0.0003(7)
C18_1 0.0199(12) 0.0166(10) 0.0215(12) 0.0039(9) 0.0126(10) 0.0034(9)
C19_1 0.0187(12) 0.0183(11) 0.0221(12) 0.0012(9) 0.0102(10) 0.0005(9)
O20_1 0.0287(10) 0.0219(8) 0.0241(9) 0.0069(7) 0.0160(8) 0.0023(7)
O21_1 0.0237(9) 0.0188(8) 0.0208(8) 0.0022(7) 0.0157(7) 0.0028(7)
C1_2 0.0191(12) 0.0205(11) 0.0259(13) 0.0052(10) 0.0148(10) 0.0042(9)
O2_2 0.0222(9) 0.0347(10) 0.0289(10) 0.0116(8) 0.0113(8) -0.0010(8)
C3_2 0.0188(12) 0.0281(12) 0.0221(12) 0.0007(10) 0.0113(10) -0.0002(10)
C4_2 0.0231(13) 0.0285(13) 0.0229(12) -0.0043(10) 0.0119(10) -0.0033(10)
C5_2 0.0206(12) 0.0238(12) 0.0219(12) -0.0020(10) 0.0117(10) -0.0028(10)
C6_2 0.0267(14) 0.0224(12) 0.0301(14) 0.0006(10) 0.0166(11) -0.0005(10)
C7_2 0.0313(14) 0.0223(12) 0.0399(16) -0.0019(11) 0.0223(13) 0.0016(11)
C8_2 0.0253(14) 0.0338(14) 0.0333(15) 0.0007(12) 0.0191(12) -0.0002(11)
C9_2 0.0247(13) 0.0306(13) 0.0296(14) 0.0023(11) 0.0157(11) -0.0057(11)
C10_2 0.0236(13) 0.0230(12) 0.0269(13) 0.0006(10) 0.0118(11) -0.0019(10)
B11_2 0.0181(13) 0.0177(12) 0.0244(14) 0.0004(11) 0.0134(11) 0.0021(10)
N12_2 0.0197(10) 0.0148(9) 0.0216(10) -0.0018(8) 0.0126(8) -0.0002(7)
C13_2 0.0232(13) 0.0158(11) 0.0227(12) -0.0035(9) 0.0097(10) 0.0019(9)
C14_2 0.0213(12) 0.0226(11) 0.0262(13) -0.0029(10) 0.0175(10) -0.0049(10)
C15_2 0.0293(14) 0.0161(10) 0.0245(13) -0.0024(10) 0.0169(11) -0.0029(10)
O16_2 0.0452(12) 0.0203(8) 0.0304(10) 0.0011(8) 0.0244(9) -0.0046(8)
O17_2 0.0254(9) 0.0192(8) 0.0275(9) 0.0041(7) 0.0143(8) 0.0025(7)
C18_2 0.0212(12) 0.0159(10) 0.0194(12) -0.0025(9) 0.0113(10) 0.0020(9)
C19_2 0.0294(13) 0.0145(10) 0.0225(13) -0.0008(9) 0.0183(11) 0.0004(9)
O20_2 0.0404(11) 0.0235(9) 0.0236(9) -0.0015(7) 0.0207(8) 0.0030(8)
O21_2 0.0248(9) 0.0191(8) 0.0260(9) -0.0016(7) 0.0155(8) 0.0041(7)
C1_3 0.0229(12) 0.0179(11) 0.0168(11) -0.0061(9) 0.0096(9) -0.0025(9)
O2_3 0.0292(10) 0.0202(8) 0.0254(9) 0.0032(7) 0.0147(8) 0.0015(7)
C3_3 0.0202(12) 0.0227(12) 0.0248(12) 0.0022(10) 0.0143(10) 0.0023(10)
C4_3 0.0238(13) 0.0234(12) 0.0226(12) 0.0021(10) 0.0150(10) 0.0009(10)
C5_3 0.0187(12) 0.0214(11) 0.0230(12) 0.0008(9) 0.0122(10) 0.0009(9)
C6_3 0.0233(13) 0.0232(12) 0.0225(12) -0.0018(10) 0.0134(10) -0.0001(10)
C7_3 0.0234(13) 0.0243(12) 0.0273(13) -0.0009(10) 0.0152(11) 0.0049(10)
C8_3 0.0263(14) 0.0314(13) 0.0275(14) -0.0001(11) 0.0106(11) 0.0088(11)
C9_3 0.0334(15) 0.0297(13) 0.0235(13) 0.0042(11) 0.0140(11) 0.0089(11)
C10_3 0.0269(14) 0.0304(13) 0.0224(13) 0.0021(11) 0.0148(11) 0.0085(11)
B11_3 0.0225(14) 0.0125(11) 0.0168(12) -0.0003(10) 0.0084(11) 0.0002(10)
N12_3 0.0194(10) 0.0147(9) 0.0159(9) 0.0014(8) 0.0097(8) 0.0014(8)
C13_3 0.0241(13) 0.0160(11) 0.0182(11) -0.0006(9) 0.0074(10) -0.0008(9)
C14_3 0.0203(12) 0.0150(10) 0.0181(11) 0.0020(9) 0.0083(9) 0.0027(9)
C15_3 0.0185(12) 0.0170(11) 0.0197(12) 0.0008(9) 0.0121(10) -0.0009(9)
O16_3 0.0219(9) 0.0220(8) 0.0192(9) 0.0031(7) 0.0067(7) 0.0014(7)
O17_3 0.0206(9) 0.0172(8) 0.0191(8) -0.0025(6) 0.0064(7) 0.0033(6)
C18_3 0.0262(13) 0.0196(11) 0.0216(12) 0.0020(9) 0.0168(10) -0.0001(10)
C19_3 0.0178(12) 0.0211(12) 0.0224(12) 0.0004(10) 0.0094(10) -0.0030(9)
O20_3 0.0253(10) 0.0272(9) 0.0290(10) 0.0098(8) 0.0130(8) -0.0035(7)
O21_3 0.0222(9) 0.0158(8) 0.0261(9) 0.0036(7) 0.0138(7) 0.0028(7)

loop_
_atom_type_symbol
_atom_type_description
_atom_type_scat_dispersion_real
_atom_type_scat_dispersion_imag
_atom_type_scat_source
C C 0.0181 0.0091 'International Tables Vol C Tables 4.2.6.8 and 6.1.1.4'
H H 0.0000 0.0000 'International Tables Vol C Tables 4.2.6.8 and 6.1.1.4'
B B 0.0090 0.0039 'International Tables Vol C Tables 4.2.6.8 and 6.1.1.4'
N N 0.0311 0.0180 'International Tables Vol C Tables 4.2.6.8 and 6.1.1.4'
O O 0.0492 0.0322 'International Tables Vol C Tables 4.2.6.8 and 6.1.1.4'

loop_
_exptl_crystal_face_index_h
_exptl_crystal_face_index_k
_exptl_crystal_face_index_l
_exptl_crystal_face_perp_dist
0 4 0 0.1469
-1 0 -1 0.0067
1 0 -1 0.0141
-1 0 1 0.0180
-1 -4 2 0.1766
1 0 1 0.0030

loop_
_geom_angle_atom_site_label_1
_geom_angle_atom_site_label_2
_geom_angle_atom_site_label_3
_geom_angle
O2_1 C1_1 C3_1 121.0(2)
O2_1 C1_1 B11_1 118.9(2)
C3_1 C1_1 B11_1 120.09(19)
C1_1 C3_1 H3A_1 108.6
C1_1 C3_1 H3B_1 108.6
C1_1 C3_1 C4_1 114.82(19)
H3A_1 C3_1 H3B_1 107.5
C4_1 C3_1 H3A_1 108.6
C4_1 C3_1 H3B_1 108.6
C3_1 C4_1 H4A_1 108.9
C3_1 C4_1 H4B_1 108.9
H4A_1 C4_1 H4B_1 107.7
C5_1 C4_1 C3_1 113.40(19)
C5_1 C4_1 H4A_1 108.9
C5_1 C4_1 H4B_1 108.9
C4_1 C5_1 H5_1 107.6
C4_1 C5_1 C6_1 111.41(19)
C4_1 C5_1 C10_1 112.9(2)
C6_1 C5_1 H5_1 107.6
C10_1 C5_1 H5_1 107.6
C10_1 C5_1 C6_1 109.5(2)
C5_1 C6_1 H6A_1 109.3
C5_1 C6_1 H6B_1 109.3
H6A_1 C6_1 H6B_1 108.0
C7_1 C6_1 C5_1 111.6(2)
C7_1 C6_1 H6A_1 109.3
C7_1 C6_1 H6B_1 109.3
C6_1 C7_1 H7A_1 109.4
C6_1 C7_1 H7B_1 109.4
H7A_1 C7_1 H7B_1 108.0
C8_1 C7_1 C6_1 111.2(2)
C8_1 C7_1 H7A_1 109.4
C8_1 C7_1 H7B_1 109.4
C7_1 C8_1 H8A_1 109.3
C7_1 C8_1 H8B_1 109.3
C7_1 C8_1 C9_1 111.7(2)
H8A_1 C8_1 H8B_1 107.9
C9_1 C8_1 H8A_1 109.3
C9_1 C8_1 H8B_1 109.3
C8_1 C9_1 H9A_1 109.4
C8_1 C9_1 H9B_1 109.4
H9A_1 C9_1 H9B_1 108.0
C10_1 C9_1 C8_1 111.0(2)
C10_1 C9_1 H9A_1 109.4
C10_1 C9_1 H9B_1 109.4
C5_1 C10_1 H10A_1 109.1
C5_1 C10_1 H10B_1 109.1
C9_1 C10_1 C5_1 112.4(2)
C9_1 C10_1 H10A_1 109.1
C9_1 C10_1 H10B_1 109.1
H10A_1 C10_1 H10B_1 107.9
C1_1 B11_1 N12_1 115.1(2)
O17_1 B11_1 C1_1 111.62(19)
O17_1 B11_1 N12_1 100.87(17)
O21_1 B11_1 C1_1 113.19(19)
O21_1 B11_1 N12_1 103.00(17)
O21_1 B11_1 O17_1 112.2(2)
C13_1 N12_1 B11_1 116.55(18)
C13_1 N12_1 C18_1 110.84(18)
C14_1 N12_1 B11_1 103.15(17)
C14_1 N12_1 C13_1 112.72(17)
C14_1 N12_1 C18_1 111.50(18)
C18_1 N12_1 B11_1 101.38(16)
N12_1 C13_1 H13A_1 109.5
N12_1 C13_1 H13B_1 109.5
N12_1 C13_1 H13C_1 109.5
H13A_1 C13_1 H13B_1 109.5
H13A_1 C13_1 H13C_1 109.5
H13B_1 C13_1 H13C_1 109.5
N12_1 C14_1 H14A_1 110.9
N12_1 C14_1 H14B_1 110.9
N12_1 C14_1 C15_1 104.05(17)
H14A_1 C14_1 H14B_1 109.0
C15_1 C14_1 H14A_1 110.9
C15_1 C14_1 H14B_1 110.9
O16_1 C15_1 C14_1 126.5(2)
O16_1 C15_1 O17_1 123.7(2)
O17_1 C15_1 C14_1 109.7(2)
C15_1 O17_1 B11_1 113.35(18)
N12_1 C18_1 H18A_1 110.7
N12_1 C18_1 H18B_1 110.7
N12_1 C18_1 C19_1 105.45(17)
H18A_1 C18_1 H18B_1 108.8
C19_1 C18_1 H18A_1 110.7
C19_1 C18_1 H18B_1 110.7
O20_1 C19_1 C18_1 125.0(2)
O20_1 C19_1 O21_1 124.5(2)
O21_1 C19_1 C18_1 110.52(19)
C19_1 O21_1 B11_1 112.11(17)
O2_2 C1_2 C3_2 121.1(2)
O2_2 C1_2 B11_2 117.0(2)
C3_2 C1_2 B11_2 121.9(2)
C1_2 C3_2 H3A_2 108.7
C1_2 C3_2 H3B_2 108.7
C1_2 C3_2 C4_2 114.1(2)
H3A_2 C3_2 H3B_2 107.6
C4_2 C3_2 H3A_2 108.7
C4_2 C3_2 H3B_2 108.7
C3_2 C4_2 H4A_2 108.9
C3_2 C4_2 H4B_2 108.9
H4A_2 C4_2 H4B_2 107.7
C5_2 C4_2 C3_2 113.3(2)
C5_2 C4_2 H4A_2 108.9
C5_2 C4_2 H4B_2 108.9
C4_2 C5_2 H5_2 107.7
C4_2 C5_2 C6_2 112.6(2)
C4_2 C5_2 C10_2 110.9(2)
C6_2 C5_2 H5_2 107.7
C10_2 C5_2 H5_2 107.7
C10_2 C5_2 C6_2 109.8(2)
C5_2 C6_2 H6A_2 109.3
C5_2 C6_2 H6B_2 109.3
H6A_2 C6_2 H6B_2 108.0
C7_2 C6_2 C5_2 111.6(2)
C7_2 C6_2 H6A_2 109.3
C7_2 C6_2 H6B_2 109.3
C6_2 C7_2 H7A_2 109.3
C6_2 C7_2 H7B_2 109.3
C6_2 C7_2 C8_2 111.6(2)
H7A_2 C7_2 H7B_2 108.0
C8_2 C7_2 H7A_2 109.3
C8_2 C7_2 H7B_2 109.3
C7_2 C8_2 H8A_2 109.4
C7_2 C8_2 H8B_2 109.4
C7_2 C8_2 C9_2 111.2(2)
H8A_2 C8_2 H8B_2 108.0
C9_2 C8_2 H8A_2 109.4
C9_2 C8_2 H8B_2 109.4
C8_2 C9_2 H9A_2 109.5
C8_2 C9_2 H9B_2 109.5
H9A_2 C9_2 H9B_2 108.1
C10_2 C9_2 C8_2 110.6(2)
C10_2 C9_2 H9A_2 109.5
C10_2 C9_2 H9B_2 109.5
C5_2 C10_2 H10A_2 109.3
C5_2 C10_2 H10B_2 109.3
C9_2 C10_2 C5_2 111.4(2)
C9_2 C10_2 H10A_2 109.3
C9_2 C10_2 H10B_2 109.3
H10A_2 C10_2 H10B_2 108.0
C1_2 B11_2 N12_2 111.20(19)
O17_2 B11_2 C1_2 116.4(2)
O17_2 B11_2 N12_2 103.91(17)
O17_2 B11_2 O21_2 112.57(19)
O21_2 B11_2 C1_2 110.86(18)
O21_2 B11_2 N12_2 100.51(19)
C13_2 N12_2 B11_2 115.03(19)
C13_2 N12_2 C14_2 110.42(17)
C13_2 N12_2 C18_2 113.32(18)
C14_2 N12_2 B11_2 100.61(17)
C18_2 N12_2 B11_2 104.62(17)
C18_2 N12_2 C14_2 112.10(19)
N12_2 C13_2 H13A_2 109.5
N12_2 C13_2 H13B_2 109.5
N12_2 C13_2 H13C_2 109.5
H13A_2 C13_2 H13B_2 109.5
H13A_2 C13_2 H13C_2 109.5
H13B_2 C13_2 H13C_2 109.5
N12_2 C14_2 H14A_2 110.5
N12_2 C14_2 H14B_2 110.5
N12_2 C14_2 C15_2 106.25(19)
H14A_2 C14_2 H14B_2 108.7
C15_2 C14_2 H14A_2 110.5
C15_2 C14_2 H14B_2 110.5
O16_2 C15_2 C14_2 124.4(2)
O16_2 C15_2 O17_2 125.3(3)
O17_2 C15_2 C14_2 110.23(19)
C15_2 O17_2 B11_2 112.36(19)
N12_2 C18_2 H18A_2 110.9
N12_2 C18_2 H18B_2 110.9
N12_2 C18_2 C19_2 104.41(19)
H18A_2 C18_2 H18B_2 108.9
C19_2 C18_2 H18A_2 110.9
C19_2 C18_2 H18B_2 110.9
O20_2 C19_2 C18_2 124.0(2)
O20_2 C19_2 O21_2 124.8(2)
O21_2 C19_2 C18_2 111.2(2)
C19_2 O21_2 B11_2 113.37(18)
O2_3 C1_3 C3_3 122.2(2)
O2_3 C1_3 B11_3 119.1(2)
C3_3 C1_3 B11_3 118.67(19)
C1_3 C3_3 H3A_3 108.2
C1_3 C3_3 H3B_3 108.2
C1_3 C3_3 C4_3 116.3(2)
H3A_3 C3_3 H3B_3 107.4
C4_3 C3_3 H3A_3 108.2
C4_3 C3_3 H3B_3 108.2
C3_3 C4_3 H4A_3 109.1
C3_3 C4_3 H4B_3 109.1
C3_3 C4_3 C5_3 112.32(19)
H4A_3 C4_3 H4B_3 107.9
C5_3 C4_3 H4A_3 109.1
C5_3 C4_3 H4B_3 109.1
C4_3 C5_3 H5_3 107.7
C4_3 C5_3 C6_3 111.28(19)
C4_3 C5_3 C10_3 113.0(2)
C6_3 C5_3 H5_3 107.7
C6_3 C5_3 C10_3 109.3(2)
C10_3 C5_3 H5_3 107.7
C5_3 C6_3 H6A_3 109.4
C5_3 C6_3 H6B_3 109.4
H6A_3 C6_3 H6B_3 108.0
C7_3 C6_3 C5_3 111.24(19)
C7_3 C6_3 H6A_3 109.4
C7_3 C6_3 H6B_3 109.4
C6_3 C7_3 H7A_3 109.5
C6_3 C7_3 H7B_3 109.5
H7A_3 C7_3 H7B_3 108.1
C8_3 C7_3 C6_3 110.8(2)
C8_3 C7_3 H7A_3 109.5
C8_3 C7_3 H7B_3 109.5
C7_3 C8_3 H8A_3 109.5
C7_3 C8_3 H8B_3 109.5
C7_3 C8_3 C9_3 110.7(2)
H8A_3 C8_3 H8B_3 108.1
C9_3 C8_3 H8A_3 109.5
C9_3 C8_3 H8B_3 109.5
C8_3 C9_3 H9A_3 109.2
C8_3 C9_3 H9B_3 109.2
C8_3 C9_3 C10_3 112.0(2)
H9A_3 C9_3 H9B_3 107.9
C10_3 C9_3 H9A_3 109.2
C10_3 C9_3 H9B_3 109.2
C5_3 C10_3 H10A_3 109.2
C5_3 C10_3 H10B_3 109.2
C9_3 C10_3 C5_3 112.2(2)
C9_3 C10_3 H10A_3 109.2
C9_3 C10_3 H10B_3 109.2
H10A_3 C10_3 H10B_3 107.9
C1_3 B11_3 N12_3 115.00(19)
O17_3 B11_3 C1_3 109.75(18)
O17_3 B11_3 N12_3 100.94(18)
O21_3 B11_3 C1_3 113.8(2)
O21_3 B11_3 N12_3 103.78(17)
O21_3 B11_3 O17_3 112.8(2)
C13_3 N12_3 B11_3 114.34(18)
C13_3 N12_3 C18_3 110.55(18)
C14_3 N12_3 B11_3 104.58(17)
C14_3 N12_3 C13_3 112.09(17)
C14_3 N12_3 C18_3 112.82(18)
C18_3 N12_3 B11_3 101.97(16)
N12_3 C13_3 H13A_3 109.5
N12_3 C13_3 H13B_3 109.5
N12_3 C13_3 H13C_3 109.5
H13A_3 C13_3 H13B_3 109.5
H13A_3 C13_3 H13C_3 109.5
H13B_3 C13_3 H13C_3 109.5
N12_3 C14_3 H14A_3 110.7
N12_3 C14_3 H14B_3 110.7
N12_3 C14_3 C15_3 105.21(17)
H14A_3 C14_3 H14B_3 108.8
C15_3 C14_3 H14A_3 110.7
C15_3 C14_3 H14B_3 110.7
O16_3 C15_3 C14_3 125.1(2)
O16_3 C15_3 O17_3 123.3(2)
O17_3 C15_3 C14_3 111.5(2)
C15_3 O17_3 B11_3 113.45(18)
N12_3 C18_3 H18A_3 110.6
N12_3 C18_3 H18B_3 110.6
N12_3 C18_3 C19_3 105.74(17)
H18A_3 C18_3 H18B_3 108.7
C19_3 C18_3 H18A_3 110.6
C19_3 C18_3 H18B_3 110.6
O20_3 C19_3 C18_3 126.0(2)
O20_3 C19_3 O21_3 123.6(2)
O21_3 C19_3 C18_3 110.32(19)
C19_3 O21_3 B11_3 113.08(18)

loop_
_geom_bond_atom_site_label_1
_geom_bond_atom_site_label_2
_geom_bond_distance
C1_1 O2_1 1.227(3)
C1_1 C3_1 1.510(3)
C1_1 B11_1 1.624(3)
C3_1 H3A_1 0.9900
C3_1 H3B_1 0.9900
C3_1 C4_1 1.528(3)
C4_1 H4A_1 0.9900
C4_1 H4B_1 0.9900
C4_1 C5_1 1.531(3)
C5_1 H5_1 1.0000
C5_1 C6_1 1.532(3)
C5_1 C10_1 1.521(3)
C6_1 H6A_1 0.9900
C6_1 H6B_1 0.9900
C6_1 C7_1 1.531(3)
C7_1 H7A_1 0.9900
C7_1 H7B_1 0.9900
C7_1 C8_1 1.514(4)
C8_1 H8A_1 0.9900
C8_1 H8B_1 0.9900
C8_1 C9_1 1.526(3)
C9_1 H9A_1 0.9900
C9_1 H9B_1 0.9900
C9_1 C10_1 1.527(3)
C10_1 H10A_1 0.9900
C10_1 H10B_1 0.9900
B11_1 N12_1 1.628(3)
B11_1 O17_1 1.471(3)
B11_1 O21_1 1.471(3)
N12_1 C13_1 1.489(3)
N12_1 C14_1 1.487(3)
N12_1 C18_1 1.507(3)
C13_1 H13A_1 0.9800
C13_1 H13B_1 0.9800
C13_1 H13C_1 0.9800
C14_1 H14A_1 0.9900
C14_1 H14B_1 0.9900
C14_1 C15_1 1.508(3)
C15_1 O16_1 1.202(3)
C15_1 O17_1 1.346(3)
C18_1 H18A_1 0.9900
C18_1 H18B_1 0.9900
C18_1 C19_1 1.521(3)
C19_1 O20_1 1.200(3)
C19_1 O21_1 1.338(3)
C1_2 O2_2 1.229(3)
C1_2 C3_2 1.498(4)
C1_2 B11_2 1.610(3)
C3_2 H3A_2 0.9900
C3_2 H3B_2 0.9900
C3_2 C4_2 1.528(3)
C4_2 H4A_2 0.9900
C4_2 H4B_2 0.9900
C4_2 C5_2 1.532(3)
C5_2 H5_2 1.0000
C5_2 C6_2 1.534(3)
C5_2 C10_2 1.530(3)
C6_2 H6A_2 0.9900
C6_2 H6B_2 0.9900
C6_2 C7_2 1.523(3)
C7_2 H7A_2 0.9900
C7_2 H7B_2 0.9900
C7_2 C8_2 1.529(3)
C8_2 H8A_2 0.9900
C8_2 H8B_2 0.9900
C8_2 C9_2 1.529(4)
C9_2 H9A_2 0.9900
C9_2 H9B_2 0.9900
C9_2 C10_2 1.531(3)
C10_2 H10A_2 0.9900
C10_2 H10B_2 0.9900
B11_2 N12_2 1.631(3)
B11_2 O17_2 1.457(3)
B11_2 O21_2 1.481(3)
N12_2 C13_2 1.493(3)
N12_2 C14_2 1.500(3)
N12_2 C18_2 1.494(3)
C13_2 H13A_2 0.9800
C13_2 H13B_2 0.9800
C13_2 H13C_2 0.9800
C14_2 H14A_2 0.9900
C14_2 H14B_2 0.9900
C14_2 C15_2 1.515(4)
C15_2 O16_2 1.204(3)
C15_2 O17_2 1.331(3)
C18_2 H18A_2 0.9900
C18_2 H18B_2 0.9900
C18_2 C19_2 1.522(3)
C19_2 O20_2 1.205(3)
C19_2 O21_2 1.330(3)
C1_3 O2_3 1.227(3)
C1_3 C3_3 1.501(3)
C1_3 B11_3 1.622(3)
C3_3 H3A_3 0.9900
C3_3 H3B_3 0.9900
C3_3 C4_3 1.525(3)
C4_3 H4A_3 0.9900
C4_3 H4B_3 0.9900
C4_3 C5_3 1.532(3)
C5_3 H5_3 1.0000
C5_3 C6_3 1.532(3)
C5_3 C10_3 1.531(3)
C6_3 H6A_3 0.9900
C6_3 H6B_3 0.9900
C6_3 C7_3 1.531(3)
C7_3 H7A_3 0.9900
C7_3 H7B_3 0.9900
C7_3 C8_3 1.524(4)
C8_3 H8A_3 0.9900
C8_3 H8B_3 0.9900
C8_3 C9_3 1.531(3)
C9_3 H9A_3 0.9900
C9_3 H9B_3 0.9900
C9_3 C10_3 1.526(3)
C10_3 H10A_3 0.9900
C10_3 H10B_3 0.9900
B11_3 N12_3 1.635(3)
B11_3 O17_3 1.486(3)
B11_3 O21_3 1.456(3)
N12_3 C13_3 1.496(3)
N12_3 C14_3 1.488(3)
N12_3 C18_3 1.505(3)
C13_3 H13A_3 0.9800
C13_3 H13B_3 0.9800
C13_3 H13C_3 0.9800
C14_3 H14A_3 0.9900
C14_3 H14B_3 0.9900
C14_3 C15_3 1.512(3)
C15_3 O16_3 1.214(3)
C15_3 O17_3 1.324(3)
C18_3 H18A_3 0.9900
C18_3 H18B_3 0.9900
C18_3 C19_3 1.515(3)
C19_3 O20_3 1.206(3)
C19_3 O21_3 1.340(3)

loop_
_geom_torsion_atom_site_label_1
_geom_torsion_atom_site_label_2
_geom_torsion_atom_site_label_3
_geom_torsion_atom_site_label_4
_geom_torsion
C1_1 C3_1 C4_1 C5_1 -178.8(2)
C1_1 B11_1 N12_1 C13_1 -29.6(3)
C1_1 B11_1 N12_1 C14_1 94.5(2)
C1_1 B11_1 N12_1 C18_1 -149.98(19)
C1_1 B11_1 O17_1 C15_1 -110.1(2)
C1_1 B11_1 O21_1 C19_1 143.6(2)
O2_1 C1_1 C3_1 C4_1 -14.4(3)
O2_1 C1_1 B11_1 N12_1 -52.2(3)
O2_1 C1_1 B11_1 O17_1 62.0(3)
O2_1 C1_1 B11_1 O21_1 -170.3(2)
C3_1 C1_1 B11_1 N12_1 129.5(2)
C3_1 C1_1 B11_1 O17_1 -116.3(2)
C3_1 C1_1 B11_1 O21_1 11.4(3)
C3_1 C4_1 C5_1 C6_1 163.6(2)
C3_1 C4_1 C5_1 C10_1 -72.7(3)
C4_1 C5_1 C6_1 C7_1 -178.3(2)
C4_1 C5_1 C10_1 C9_1 179.2(2)
C5_1 C6_1 C7_1 C8_1 -56.2(3)
C6_1 C5_1 C10_1 C9_1 -56.1(3)
C6_1 C7_1 C8_1 C9_1 54.6(3)
C7_1 C8_1 C9_1 C10_1 -54.0(3)
C8_1 C9_1 C10_1 C5_1 55.4(3)
C10_1 C5_1 C6_1 C7_1 56.2(3)
B11_1 C1_1 C3_1 C4_1 163.9(2)
B11_1 N12_1 C14_1 C15_1 29.2(2)
B11_1 N12_1 C18_1 C19_1 24.8(2)
N12_1 B11_1 O17_1 C15_1 12.7(2)
N12_1 B11_1 O21_1 C19_1 18.6(3)
N12_1 C14_1 C15_1 O16_1 157.9(2)
N12_1 C14_1 C15_1 O17_1 -23.2(2)
N12_1 C18_1 C19_1 O20_1 165.4(2)
N12_1 C18_1 C19_1 O21_1 -15.5(3)
C13_1 N12_1 C14_1 C15_1 155.69(18)
C13_1 N12_1 C18_1 C19_1 -99.6(2)
C14_1 N12_1 C18_1 C19_1 133.96(19)
C14_1 C15_1 O17_1 B11_1 5.6(3)
O16_1 C15_1 O17_1 B11_1 -175.5(2)
O17_1 B11_1 N12_1 C13_1 -149.87(18)
O17_1 B11_1 N12_1 C14_1 -25.8(2)
O17_1 B11_1 N12_1 C18_1 89.72(19)
O17_1 B11_1 O21_1 C19_1 -89.0(2)
C18_1 N12_1 C14_1 C15_1 -78.9(2)
C18_1 C19_1 O21_1 B11_1 -3.0(3)
O20_1 C19_1 O21_1 B11_1 176.1(3)
O21_1 B11_1 N12_1 C13_1 94.1(2)
O21_1 B11_1 N12_1 C14_1 -141.82(19)
O21_1 B11_1 N12_1 C18_1 -26.3(2)
O21_1 B11_1 O17_1 C15_1 121.7(2)
C1_2 C3_2 C4_2 C5_2 70.5(3)
C1_2 B11_2 N12_2 C13_2 31.4(3)
C1_2 B11_2 N12_2 C14_2 150.1(2)
C1_2 B11_2 N12_2 C18_2 -93.5(2)
C1_2 B11_2 O17_2 C15_2 -138.4(2)
C1_2 B11_2 O21_2 C19_2 98.6(2)
O2_2 C1_2 C3_2 C4_2 6.1(3)
O2_2 C1_2 B11_2 N12_2 55.3(3)
O2_2 C1_2 B11_2 O17_2 174.0(2)
O2_2 C1_2 B11_2 O21_2 -55.7(3)
C3_2 C1_2 B11_2 N12_2 -122.4(2)
C3_2 C1_2 B11_2 O17_2 -3.7(3)
C3_2 C1_2 B11_2 O21_2 126.7(2)
C3_2 C4_2 C5_2 C6_2 72.6(3)
C3_2 C4_2 C5_2 C10_2 -163.8(2)
C4_2 C5_2 C6_2 C7_2 -179.8(2)
C4_2 C5_2 C10_2 C9_2 177.7(2)
C5_2 C6_2 C7_2 C8_2 -55.3(3)
C6_2 C5_2 C10_2 C9_2 -57.1(3)
C6_2 C7_2 C8_2 C9_2 54.7(3)
C7_2 C8_2 C9_2 C10_2 -55.3(3)
C8_2 C9_2 C10_2 C5_2 57.2(3)
C10_2 C5_2 C6_2 C7_2 56.0(3)
B11_2 C1_2 C3_2 C4_2 -176.4(2)
B11_2 N12_2 C14_2 C15_2 -23.9(2)
B11_2 N12_2 C18_2 C19_2 -20.7(2)
N12_2 B11_2 O17_2 C15_2 -15.8(3)
N12_2 B11_2 O21_2 C19_2 -19.1(2)
N12_2 C14_2 C15_2 O16_2 -166.4(2)
N12_2 C14_2 C15_2 O17_2 16.6(3)
N12_2 C18_2 C19_2 O20_2 -170.6(2)
N12_2 C18_2 C19_2 O21_2 10.0(2)
C13_2 N12_2 C14_2 C15_2 98.0(2)
C13_2 N12_2 C18_2 C19_2 -146.71(18)
C14_2 N12_2 C18_2 C19_2 87.5(2)
C14_2 C15_2 O17_2 B11_2 0.5(3)
O16_2 C15_2 O17_2 B11_2 -176.5(2)
O17_2 B11_2 N12_2 C13_2 -94.5(2)
O17_2 B11_2 N12_2 C14_2 24.1(2)
O17_2 B11_2 N12_2 C18_2 140.51(19)
O17_2 B11_2 O21_2 C19_2 -129.1(2)
C18_2 N12_2 C14_2 C15_2 -134.58(19)
C18_2 C19_2 O21_2 B11_2 6.9(3)
O20_2 C19_2 O21_2 B11_2 -172.5(2)
O21_2 B11_2 N12_2 C13_2 148.86(18)
O21_2 B11_2 N12_2 C14_2 -92.51(19)
O21_2 B11_2 N12_2 C18_2 23.9(2)
O21_2 B11_2 O17_2 C15_2 92.0(2)
C1_3 C3_3 C4_3 C5_3 -170.6(2)
C1_3 B11_3 N12_3 C13_3 -25.1(3)
C1_3 B11_3 N12_3 C14_3 97.9(2)
C1_3 B11_3 N12_3 C18_3 -144.4(2)
C1_3 B11_3 O17_3 C15_3 -106.8(2)
C1_3 B11_3 O21_3 C19_3 135.3(2)
O2_3 C1_3 C3_3 C4_3 -7.8(4)
O2_3 C1_3 B11_3 N12_3 -61.6(3)
O2_3 C1_3 B11_3 O17_3 51.4(3)
O2_3 C1_3 B11_3 O21_3 178.9(2)
C3_3 C1_3 B11_3 N12_3 119.7(2)
C3_3 C1_3 B11_3 O17_3 -127.3(2)
C3_3 C1_3 B11_3 O21_3 0.2(3)
C3_3 C4_3 C5_3 C6_3 171.4(2)
C3_3 C4_3 C5_3 C10_3 -65.2(3)
C4_3 C5_3 C6_3 C7_3 -177.0(2)
C4_3 C5_3 C10_3 C9_3 -180.0(2)
C5_3 C6_3 C7_3 C8_3 -58.6(3)
C6_3 C5_3 C10_3 C9_3 -55.5(3)
C6_3 C7_3 C8_3 C9_3 55.8(3)
C7_3 C8_3 C9_3 C10_3 -53.9(3)
C8_3 C9_3 C10_3 C5_3 54.5(3)
C10_3 C5_3 C6_3 C7_3 57.5(3)
B11_3 C1_3 C3_3 C4_3 170.8(2)
B11_3 N12_3 C14_3 C15_3 18.5(2)
B11_3 N12_3 C18_3 C19_3 22.0(2)
N12_3 B11_3 O17_3 C15_3 15.0(2)
N12_3 B11_3 O21_3 C19_3 9.6(3)
N12_3 C14_3 C15_3 O16_3 172.2(2)
N12_3 C14_3 C15_3 O17_3 -10.4(2)
N12_3 C18_3 C19_3 O20_3 161.7(2)
N12_3 C18_3 C19_3 O21_3 -18.1(3)
C13_3 N12_3 C14_3 C15_3 142.93(18)
C13_3 N12_3 C18_3 C19_3 -100.0(2)
C14_3 N12_3 C18_3 C19_3 133.6(2)
C14_3 C15_3 O17_3 B11_3 -3.9(2)
O16_3 C15_3 O17_3 B11_3 173.6(2)
O17_3 B11_3 N12_3 C13_3 -143.13(18)
O17_3 B11_3 N12_3 C14_3 -20.2(2)
O17_3 B11_3 N12_3 C18_3 97.54(19)
O17_3 B11_3 O21_3 C19_3 -98.8(2)
C18_3 N12_3 C14_3 C15_3 -91.5(2)
C18_3 C19_3 O21_3 B11_3 4.7(3)
O20_3 C19_3 O21_3 B11_3 -175.1(2)
O21_3 B11_3 N12_3 C13_3 99.8(2)
O21_3 B11_3 N12_3 C14_3 -137.19(19)
O21_3 B11_3 N12_3 C18_3 -19.5(2)
O21_3 B11_3 O17_3 C15_3 125.1(2)

loop_
_exptl_oxdiff_crystal_face_indexfrac_h
_exptl_oxdiff_crystal_face_indexfrac_k
_exptl_oxdiff_crystal_face_indexfrac_l
_exptl_oxdiff_crystal_face_x
_exptl_oxdiff_crystal_face_y
_exptl_oxdiff_crystal_face_z
0.0047 4.1313 0.1173 0.0365 -0.0516 0.9980
-1.0015 -0.0005 -0.9990 -0.0559 0.0820 0.0056
0.9998 -0.0000 -1.0004 0.0657 0.0229 -0.0014
-0.9998 0.0000 1.0004 -0.0657 -0.0229 0.0014
-0.6709 -4.1028 2.3891 -0.0892 -0.0603 -0.9942
1.0015 0.0005 0.9990 0.0559 -0.0820 -0.0056
